data_2020811
loop_
_publ_author_name
'Wang, Xue-Ru'
'Ma, Jian-Ping'
'Dong, Yu-Bin'

_publ_section_title
;
 Syntheses and structures of two new coordination polymers generated from
 a 4-aminotriazole-bridged organic ligand and Co^II^ salts
;
_journal_coeditor_code SK3647
_journal_issue 3
_journal_name_full 'Acta Crystallographica Section C'
_journal_page_first 247
_journal_page_last 253
_journal_paper_doi 10.1107/S2053229617001437
_journal_volume 73
_journal_year 2017
_chemical_formula_iupac '[Co (C22 H16 N8)2 (C H4 O)2] (Cl O4)2'
_chemical_formula_moiety 'C46 H40 Co N16 O2 2+, 2(Cl O4 -)'
_chemical_formula_sum 'C46 H40 Cl2 Co N16 O10'
_chemical_formula_weight 1106.77
_chemical_name_systematic
'Poly[[[\m~2~-4-amino-3,5-bis(4,3'-bipyridyl-5'-yl)-4<i>H</i>-1,2,4-triazole-\k^2^<i>N</i>:<i>N</i>']bis(methanol-\k<i>O</i>)cobalt(II)] bis(perchlorate)]'
_space_group_crystal_system monoclinic
_space_group_IT_number 14
_space_group_name_Hall '-P 2yn'
_space_group_name_H-M_alt 'P 1 21/n 1'
_symmetry_space_group_name_Hall '-P 2yn'
_symmetry_space_group_name_H-M 'P 1 21/n 1'
_atom_sites_solution_hydrogens geom
_audit_creation_method SHELXL-2013
_cell_angle_alpha 90
_cell_angle_beta 91.2561(13)
_cell_angle_gamma 90
_cell_formula_units_Z 2
_cell_length_a 9.54931(15)
_cell_length_b 16.1513(2)
_cell_length_c 14.5715(2)
_cell_measurement_reflns_used 5388
_cell_measurement_temperature 100.01(10)
_cell_measurement_theta_max 29.0420
_cell_measurement_theta_min 3.7580
_cell_volume 2246.88(5)
_computing_cell_refinement
;
CrysAlis PRO (Rigaku OD, 2015)
;
_computing_data_collection
;
CrysAlis PRO (Rigaku OD, 2015)
;
_computing_data_reduction
;
CrysAlis PRO (Rigaku OD, 2015)
;
_computing_molecular_graphics
;
SHELXL2013 (Sheldrick, 2015)
;
_computing_publication_material
;
SHELXL2013 (Sheldrick, 2015)
;
_computing_structure_refinement
;
SHELXL2013 (Sheldrick, 2015)
;
_computing_structure_solution
;
SHELXS97 (Sheldrick, 2008)
;
_diffrn_ambient_temperature 100.01(10)
_diffrn_detector_area_resol_mean 16.0793
_diffrn_measured_fraction_theta_full 0.997
_diffrn_measured_fraction_theta_max 0.997
_diffrn_measurement_device_type
;
Rigaku Oxford Diffraction SuperNova Dual Source with an Eos detector
;
_diffrn_measurement_method '\w scans'
_diffrn_radiation_type MoK\a
_diffrn_radiation_wavelength 0.71073
_diffrn_reflns_av_R_equivalents 0.0209
_diffrn_reflns_limit_h_max 9
_diffrn_reflns_limit_h_min -11
_diffrn_reflns_limit_k_max 19
_diffrn_reflns_limit_k_min -18
_diffrn_reflns_limit_l_max 17
_diffrn_reflns_limit_l_min -15
_diffrn_reflns_number 9168
_diffrn_reflns_theta_full 25.242
_diffrn_reflns_theta_max 25.678
_diffrn_reflns_theta_min 3.068
_exptl_absorpt_coefficient_mu 0.584
_exptl_absorpt_correction_T_max 1.00000
_exptl_absorpt_correction_T_min 0.94302
_exptl_absorpt_correction_type multi-scan
_exptl_absorpt_process_details
;
(CrysAlis PRO; Rigaku OD, 2015)
;
_exptl_crystal_colour 'clear light pink'
_exptl_crystal_density_diffrn 1.636
_exptl_crystal_density_method 'not measured'
_exptl_crystal_description block
_exptl_crystal_F_000 1138
_exptl_crystal_size_max 0.270
_exptl_crystal_size_mid 0.140
_exptl_crystal_size_min 0.080
_refine_diff_density_max 0.806
_refine_diff_density_min -0.688
_refine_ls_extinction_method none
_refine_ls_goodness_of_fit_ref 1.040
_refine_ls_hydrogen_treatment constr
_refine_ls_matrix_type full
_refine_ls_number_parameters 341
_refine_ls_number_reflns 4254
_refine_ls_number_restraints 0
_refine_ls_restrained_S_all 1.040
_refine_ls_R_factor_all 0.0456
_refine_ls_R_factor_gt 0.0396
_refine_ls_shift/su_max 0.000
_refine_ls_shift/su_mean 0.000
_refine_ls_structure_factor_coef Fsqd
_refine_ls_weighting_details
;
 w=1/[\s^2^(Fo^2^)+(0.0368P)^2^+3.3466P]
 where P=(Fo^2^+2Fc^2^)/3
;
_refine_ls_weighting_scheme calc
_refine_ls_wR_factor_gt 0.0931
_refine_ls_wR_factor_ref 0.0977
_reflns_number_gt 3763
_reflns_number_total 4254
_reflns_threshold_expression 'I > 2\s(I)'
_cod_data_source_file sk3647sup1.cif
_cod_data_source_block I
_cod_original_cell_volume 2246.89(6)
_cod_database_code 2020811
_shelx_space_group_comment
;
The symmetry employed for this shelxl refinement is uniquely defined
by the following loop, which should always be used as a source of
symmetry information in preference to the above space-group names.
They are only intended as comments.
;
_shelxl_version_number 20.13

loop_
_space_group_symop_operation_xyz
'x, y, z'
'-x+1/2, y+1/2, -z+1/2'
'-x, -y, -z'
'x-1/2, -y-1/2, z-1/2'

loop_
_atom_site_type_symbol
_atom_site_label
_atom_site_fract_x
_atom_site_fract_y
_atom_site_fract_z
_atom_site_U_iso_or_equiv
_atom_site_adp_type
_atom_site_calc_flag
_atom_site_occupancy
C C1 0.4765(3) 0.64709(14) 0.14002(16) 0.0177(5) Uani d 1
H H1 0.4722 0.6778 0.0860 0.021 Uiso calc 1
C C2 0.4897(3) 0.68945(15) 0.22179(16) 0.0184(5) Uani d 1
H H2 0.4946 0.7470 0.2219 0.022 Uiso calc 1
C C3 0.4956(2) 0.64599(14) 0.30452(15) 0.0137(5) Uani d 1
C C4 0.4797(3) 0.56043(15) 0.29868(16) 0.0177(5) Uani d 1
H H4 0.4768 0.5288 0.3519 0.021 Uiso calc 1
C C5 0.4682(3) 0.52258(15) 0.21383(16) 0.0168(5) Uani d 1
H H5 0.4592 0.4653 0.2121 0.020 Uiso calc 1
C C6 0.5289(2) 0.68845(14) 0.39242(15) 0.0136(5) Uani d 1
C C7 0.4945(2) 0.77140(14) 0.40707(15) 0.0144(5) Uani d 1
H H7 0.4411 0.7985 0.3622 0.017 Uiso calc 1
C C8 0.6082(2) 0.77409(14) 0.54674(15) 0.0158(5) Uani d 1
H H8 0.6369 0.8033 0.5988 0.019 Uiso calc 1
C C9 0.6450(2) 0.69069(14) 0.54042(15) 0.0139(5) Uani d 1
C C10 0.6042(2) 0.64769(14) 0.46158(15) 0.0142(5) Uani d 1
H H10 0.6272 0.5921 0.4551 0.017 Uiso calc 1
C C11 0.7215(2) 0.65106(14) 0.61643(15) 0.0134(5) Uani d 1
C C12 0.8571(2) 0.56725(13) 0.69452(15) 0.0126(5) Uani d 1
C C13 0.9517(2) 0.49882(13) 0.71968(15) 0.0119(5) Uani d 1
C C14 1.0501(2) 0.50853(14) 0.79092(15) 0.0137(5) Uani d 1
H H14 1.0574 0.5600 0.8193 0.016 Uiso calc 1
C C15 1.1245(2) 0.37401(14) 0.77834(15) 0.0138(5) Uani d 1
H H15 1.1824 0.3313 0.7990 0.017 Uiso calc 1
C C16 1.0316(2) 0.35811(14) 0.70507(15) 0.0131(5) Uani d 1
C C17 0.9432(2) 0.42243(14) 0.67651(15) 0.0132(5) Uani d 1
H H17 0.8787 0.4140 0.6286 0.016 Uiso calc 1
C C18 1.0243(2) 0.27572(14) 0.65969(14) 0.0127(5) Uani d 1
C C19 1.1375(2) 0.22149(15) 0.65998(16) 0.0171(5) Uani d 1
H H19 1.2212 0.2362 0.6895 0.021 Uiso calc 1
C C20 1.1256(2) 0.14576(14) 0.61641(16) 0.0160(5) Uani d 1
H H20 1.2029 0.1107 0.6179 0.019 Uiso calc 1
C C21 0.8997(2) 0.17263(14) 0.57188(15) 0.0145(5) Uani d 1
H H21 0.8172 0.1566 0.5418 0.017 Uiso calc 1
C C22 0.9031(2) 0.24915(14) 0.61391(16) 0.0152(5) Uani d 1
H H22 0.8243 0.2830 0.6116 0.018 Uiso calc 1
C C23 0.8191(2) 0.50796(14) -0.04148(16) 0.0145(5) Uani d 1
H H23A 0.8573 0.4531 -0.0371 0.022 Uiso calc 1
H H23B 0.8919 0.5478 -0.0294 0.022 Uiso calc 1
H H23C 0.7804 0.5166 -0.1021 0.022 Uiso calc 1
Cl Cl1 0.74513(7) 0.36325(4) 0.40496(4) 0.02741(17) Uani d 1
Co Co1 0.5000 0.5000 0.0000 0.00883(12) Uani d 1
N N1 0.46942(19) 0.56390(12) 0.13334(12) 0.0129(4) Uani d 1
N N2 0.5340(2) 0.81414(12) 0.48193(13) 0.0173(4) Uani d 1
N N3 0.7098(2) 0.67021(12) 0.70338(13) 0.0162(4) Uani d 1
N N4 0.7970(2) 0.61649(12) 0.75330(13) 0.0152(4) Uani d 1
N N5 0.8124(2) 0.58613(12) 0.60718(12) 0.0136(4) Uani d 1
N N6 0.8730(2) 0.56344(15) 0.52341(13) 0.0254(5) Uani d 1
H H6A 0.8510 0.5067 0.5114 0.038 Uiso d 1
H H6B 0.9745 0.5770 0.5294 0.038 Uiso d 1
N N7 1.1344(2) 0.44776(12) 0.82042(12) 0.0139(4) Uani d 1
N N8 1.0088(2) 0.11967(11) 0.57186(12) 0.0116(4) Uani d 1
O O1 0.71051(16) 0.51761(9) 0.02488(10) 0.0121(3) Uani d 1
H H1A 0.7533 0.5272 0.0804 0.018 Uiso d 1
O O2 0.7271(3) 0.40534(14) 0.49065(15) 0.0507(6) Uani d 1
O O3 0.6700(5) 0.4027(2) 0.3360(2) 0.1156(16) Uani d 1
O O4 0.6980(2) 0.27976(13) 0.41537(16) 0.0455(6) Uani d 1
O O5 0.8885(3) 0.35941(19) 0.3867(3) 0.0931(13) Uani d 1

loop_
_atom_site_aniso_label
_atom_site_aniso_U_11
_atom_site_aniso_U_22
_atom_site_aniso_U_33
_atom_site_aniso_U_12
_atom_site_aniso_U_13
_atom_site_aniso_U_23
C1 0.0254(13) 0.0157(12) 0.0118(11) 0.0048(10) -0.0015(9) 0.0023(9)
C2 0.0254(13) 0.0153(12) 0.0143(11) 0.0049(10) -0.0021(9) 0.0002(9)
C3 0.0114(11) 0.0172(12) 0.0125(11) 0.0025(9) -0.0022(8) -0.0017(9)
C4 0.0245(13) 0.0177(12) 0.0108(11) -0.0024(10) -0.0020(9) 0.0025(9)
C5 0.0196(12) 0.0144(11) 0.0165(12) -0.0044(10) -0.0001(9) -0.0007(9)
C6 0.0139(11) 0.0155(11) 0.0116(11) 0.0000(9) 0.0007(9) 0.0009(9)
C7 0.0157(11) 0.0151(11) 0.0124(11) 0.0000(9) -0.0015(9) 0.0013(9)
C8 0.0181(12) 0.0162(12) 0.0129(11) -0.0009(10) -0.0016(9) -0.0029(9)
C9 0.0133(11) 0.0168(11) 0.0115(11) 0.0003(9) 0.0001(9) 0.0014(9)
C10 0.0177(12) 0.0116(11) 0.0132(11) 0.0026(9) -0.0017(9) -0.0013(9)
C11 0.0147(11) 0.0121(11) 0.0132(11) -0.0012(9) -0.0011(9) -0.0014(9)
C12 0.0132(11) 0.0118(11) 0.0127(11) -0.0037(9) -0.0025(8) 0.0010(9)
C13 0.0133(11) 0.0133(11) 0.0091(10) -0.0006(9) 0.0002(8) 0.0011(8)
C14 0.0152(11) 0.0129(11) 0.0129(11) -0.0001(9) -0.0008(9) -0.0024(9)
C15 0.0146(11) 0.0139(11) 0.0129(11) 0.0018(9) -0.0016(9) -0.0002(9)
C16 0.0132(11) 0.0135(11) 0.0125(11) -0.0016(9) 0.0021(8) 0.0001(9)
C17 0.0135(11) 0.0154(11) 0.0107(10) -0.0017(9) -0.0012(8) 0.0007(9)
C18 0.0166(11) 0.0131(11) 0.0085(10) -0.0024(9) 0.0011(8) 0.0015(8)
C19 0.0141(11) 0.0187(12) 0.0184(12) 0.0002(10) -0.0037(9) -0.0021(9)
C20 0.0133(11) 0.0163(12) 0.0182(12) 0.0026(9) -0.0030(9) -0.0022(9)
C21 0.0139(11) 0.0150(11) 0.0144(11) -0.0017(9) -0.0026(9) 0.0007(9)
C22 0.0127(11) 0.0140(11) 0.0190(12) 0.0032(9) -0.0015(9) 0.0000(9)
C23 0.0125(11) 0.0165(11) 0.0145(11) -0.0008(9) -0.0011(9) 0.0007(9)
Cl1 0.0312(4) 0.0297(4) 0.0213(3) -0.0082(3) -0.0009(3) -0.0035(3)
Co1 0.0092(2) 0.0097(2) 0.0075(2) -0.00041(16) -0.00208(15) 0.00023(15)
N1 0.0115(9) 0.0156(10) 0.0115(9) 0.0012(8) -0.0015(7) -0.0017(7)
N2 0.0215(11) 0.0147(10) 0.0155(10) 0.0020(8) -0.0025(8) -0.0004(8)
N3 0.0202(10) 0.0155(10) 0.0126(10) 0.0038(8) -0.0047(8) -0.0012(8)
N4 0.0194(10) 0.0133(10) 0.0126(9) 0.0019(8) -0.0041(8) -0.0018(8)
N5 0.0151(10) 0.0163(10) 0.0095(9) 0.0027(8) -0.0010(7) -0.0014(7)
N6 0.0271(12) 0.0371(13) 0.0122(10) 0.0086(10) 0.0043(9) -0.0051(9)
N7 0.0146(10) 0.0141(10) 0.0129(9) 0.0010(8) -0.0022(7) -0.0018(7)
N8 0.0145(10) 0.0119(9) 0.0085(9) 0.0006(8) 0.0004(7) 0.0011(7)
O1 0.0105(8) 0.0167(8) 0.0090(7) -0.0015(6) -0.0029(6) 0.0002(6)
O2 0.0784(19) 0.0419(13) 0.0315(12) -0.0045(13) -0.0034(12) -0.0134(10)
O3 0.209(5) 0.079(2) 0.0555(19) 0.046(3) -0.070(2) -0.0026(17)
O4 0.0493(14) 0.0324(12) 0.0553(14) -0.0161(11) 0.0114(11) -0.0098(10)
O5 0.0518(18) 0.0667(19) 0.163(4) -0.0254(16) 0.055(2) -0.024(2)

loop_
_atom_type_symbol
_atom_type_description
_atom_type_scat_dispersion_real
_atom_type_scat_dispersion_imag
_atom_type_scat_source
C C 0.0033 0.0016 'International Tables Vol C Tables 4.2.6.8 and 6.1.1.4'
H H 0.0000 0.0000 'International Tables Vol C Tables 4.2.6.8 and 6.1.1.4'
N N 0.0061 0.0033 'International Tables Vol C Tables 4.2.6.8 and 6.1.1.4'
O O 0.0106 0.0060 'International Tables Vol C Tables 4.2.6.8 and 6.1.1.4'
Co Co 0.3494 0.9721 'International Tables Vol C Tables 4.2.6.8 and 6.1.1.4'
Cl Cl 0.1484 0.1585 'International Tables Vol C Tables 4.2.6.8 and 6.1.1.4'

loop_
_geom_angle_atom_site_label_1
_geom_angle_atom_site_label_2
_geom_angle_atom_site_label_3
_geom_angle_site_symmetry_1
_geom_angle_site_symmetry_3
_geom_angle
_geom_angle_publ_flag
N1 C1 C2 . . 124.1(2) ?
N1 C1 H1 . . 117.9 ?
C2 C1 H1 . . 117.9 ?
C1 C2 C3 . . 119.9(2) ?
C1 C2 H2 . . 120.0 ?
C3 C2 H2 . . 120.0 ?
C4 C3 C2 . . 116.4(2) ?
C4 C3 C6 . . 122.2(2) ?
C2 C3 C6 . . 121.2(2) ?
C5 C4 C3 . . 120.0(2) ?
C5 C4 H4 . . 120.0 ?
C3 C4 H4 . . 120.0 ?
N1 C5 C4 . . 123.8(2) ?
N1 C5 H5 . . 118.1 ?
C4 C5 H5 . . 118.1 ?
C10 C6 C7 . . 117.6(2) ?
C10 C6 C3 . . 120.3(2) ?
C7 C6 C3 . . 122.0(2) ?
N2 C7 C6 . . 123.8(2) ?
N2 C7 H7 . . 118.1 ?
C6 C7 H7 . . 118.1 ?
N2 C8 C9 . . 123.5(2) ?
N2 C8 H8 . . 118.3 ?
C9 C8 H8 . . 118.3 ?
C10 C9 C8 . . 118.1(2) ?
C10 C9 C11 . . 122.2(2) ?
C8 C9 C11 . . 119.7(2) ?
C9 C10 C6 . . 119.5(2) ?
C9 C10 H10 . . 120.2 ?
C6 C10 H10 . . 120.2 ?
N3 C11 N5 . . 110.1(2) ?
N3 C11 C9 . . 125.3(2) ?
N5 C11 C9 . . 124.63(19) ?
N4 C12 N5 . . 109.9(2) ?
N4 C12 C13 . . 124.7(2) ?
N5 C12 C13 . . 125.3(2) ?
C17 C13 C14 . . 118.0(2) ?
C17 C13 C12 . . 121.8(2) ?
C14 C13 C12 . . 120.1(2) ?
N7 C14 C13 . . 123.3(2) ?
N7 C14 H14 . . 118.3 ?
C13 C14 H14 . . 118.3 ?
N7 C15 C16 . . 123.4(2) ?
N7 C15 H15 . . 118.3 ?
C16 C15 H15 . . 118.3 ?
C15 C16 C17 . . 117.4(2) ?
C15 C16 C18 . . 121.8(2) ?
C17 C16 C18 . . 120.7(2) ?
C13 C17 C16 . . 119.8(2) ?
C13 C17 H17 . . 120.1 ?
C16 C17 H17 . . 120.1 ?
C19 C18 C22 . . 116.5(2) ?
C19 C18 C16 . . 122.2(2) ?
C22 C18 C16 . . 121.3(2) ?
C20 C19 C18 . . 120.0(2) ?
C20 C19 H19 . . 120.0 ?
C18 C19 H19 . . 120.0 ?
N8 C20 C19 . . 123.9(2) ?
N8 C20 H20 . . 118.0 ?
C19 C20 H20 . . 118.0 ?
N8 C21 C22 . . 123.9(2) ?
N8 C21 H21 . . 118.1 ?
C22 C21 H21 . . 118.1 ?
C21 C22 C18 . . 120.0(2) ?
C21 C22 H22 . . 120.0 ?
C18 C22 H22 . . 120.0 ?
O1 C23 H23A . . 109.5 ?
O1 C23 H23B . . 109.5 ?
H23A C23 H23B . . 109.5 ?
O1 C23 H23C . . 109.5 ?
H23A C23 H23C . . 109.5 ?
H23B C23 H23C . . 109.5 ?
O3 Cl1 O5 . . 112.2(3) ?
O3 Cl1 O4 . . 110.7(2) ?
O5 Cl1 O4 . . 106.80(16) ?
O3 Cl1 O2 . . 110.14(19) ?
O5 Cl1 O2 . . 108.8(2) ?
O4 Cl1 O2 . . 108.07(14) ?
O1 Co1 O1 3_665 . 180.0 ?
O1 Co1 N8 3_665 4_565 89.40(6) ?
O1 Co1 N8 . 4_565 90.60(6) ?
O1 Co1 N8 3_665 2_655 90.60(6) y
O1 Co1 N8 . 2_655 89.40(6) ?
N8 Co1 N8 4_565 2_655 180.00(9) ?
O1 Co1 N1 3_665 . 94.11(6) ?
O1 Co1 N1 . . 85.89(6) y
N8 Co1 N1 4_565 . 89.79(7) ?
N8 Co1 N1 2_655 . 90.21(7) y
O1 Co1 N1 3_665 3_665 85.89(6) ?
O1 Co1 N1 . 3_665 94.11(6) ?
N8 Co1 N1 4_565 3_665 90.21(7) ?
N8 Co1 N1 2_655 3_665 89.79(7) ?
N1 Co1 N1 . 3_665 180.0 ?
C1 N1 C5 . . 115.54(19) ?
C1 N1 Co1 . . 121.19(15) ?
C5 N1 Co1 . . 122.23(15) ?
C8 N2 C7 . . 117.5(2) ?
C11 N3 N4 . . 107.12(18) ?
C12 N4 N3 . . 107.54(18) ?
C12 N5 C11 . . 105.32(18) ?
C12 N5 N6 . . 128.48(19) ?
C11 N5 N6 . . 123.83(19) ?
N5 N6 H6A . . 108.3 ?
N5 N6 H6B . . 106.4 ?
H6A N6 H6B . . 115.9 ?
C14 N7 C15 . . 118.0(2) ?
C20 N8 C21 . . 115.71(19) ?
C20 N8 Co1 . 2_645 121.84(15) ?
C21 N8 Co1 . 2_645 122.42(15) ?
C23 O1 Co1 . . 125.59(13) ?
C23 O1 H1A . . 107.4 ?
Co1 O1 H1A . . 126.7 ?

loop_
_geom_bond_atom_site_label_1
_geom_bond_atom_site_label_2
_geom_bond_site_symmetry_2
_geom_bond_distance
_geom_bond_publ_flag
C1 N1 . 1.349(3) ?
C1 C2 . 1.377(3) ?
C1 H1 . 0.9300 ?
C2 C3 . 1.395(3) ?
C2 H2 . 0.9300 ?
C3 C4 . 1.393(3) ?
C3 C6 . 1.481(3) ?
C4 C5 . 1.381(3) ?
C4 H4 . 0.9300 ?
C5 N1 . 1.350(3) ?
C5 H5 . 0.9300 ?
C6 C10 . 1.391(3) ?
C6 C7 . 1.397(3) ?
C7 N2 . 1.338(3) ?
C7 H7 . 0.9300 ?
C8 N2 . 1.335(3) ?
C8 C9 . 1.396(3) ?
C8 H8 . 0.9300 ?
C9 C10 . 1.391(3) ?
C9 C11 . 1.461(3) ?
C10 H10 . 0.9300 ?
C11 N3 . 1.311(3) ?
C11 N5 . 1.370(3) ?
C12 N4 . 1.310(3) ?
C12 N5 . 1.368(3) ?
C12 C13 . 1.469(3) ?
C13 C17 . 1.387(3) ?
C13 C14 . 1.394(3) ?
C14 N7 . 1.335(3) ?
C14 H14 . 0.9300 ?
C15 N7 . 1.342(3) ?
C15 C16 . 1.397(3) ?
C15 H15 . 0.9300 ?
C16 C17 . 1.397(3) ?
C16 C18 . 1.487(3) ?
C17 H17 . 0.9300 ?
C18 C19 . 1.391(3) ?
C18 C22 . 1.391(3) ?
C19 C20 . 1.382(3) ?
C19 H19 . 0.9300 ?
C20 N8 . 1.346(3) ?
C20 H20 . 0.9300 ?
C21 N8 . 1.348(3) ?
C21 C22 . 1.379(3) ?
C21 H21 . 0.9300 ?
C22 H22 . 0.9300 ?
C23 O1 . 1.442(3) ?
C23 H23A . 0.9600 ?
C23 H23B . 0.9600 ?
C23 H23C . 0.9600 ?
Cl1 O3 . 1.378(3) ?
Cl1 O5 . 1.402(3) ?
Cl1 O4 . 1.431(2) ?
Cl1 O2 . 1.435(2) ?
Co1 O1 3_665 2.0546(15) ?
Co1 O1 . 2.0546(15) y
Co1 N8 4_565 2.1991(18) y
Co1 N8 2_655 2.1991(18) ?
Co1 N1 . 2.2250(18) ?
Co1 N1 3_665 2.2250(18) y
N3 N4 . 1.396(3) ?
N5 N6 . 1.410(3) ?
N6 H6A . 0.9559 ?
N6 H6B . 0.9953 ?
N8 Co1 2_645 2.1990(18) ?
O1 H1A . 0.9121 ?

loop_
_geom_hbond_atom_site_label_D
_geom_hbond_atom_site_label_H
_geom_hbond_atom_site_label_A
_geom_hbond_site_symmetry_A
_geom_hbond_distance_DH
_geom_hbond_distance_HA
_geom_hbond_distance_DA
_geom_hbond_angle_DHA
O1 H1A N7 3_766 0.91 1.83 2.728(2) 170
N6 H6B O5 3_766 1.00 2.05 2.885(4) 141
N6 H6A O2 . 0.96 2.04 2.943(3) 157

loop_
_geom_torsion_atom_site_label_1
_geom_torsion_atom_site_label_2
_geom_torsion_atom_site_label_3
_geom_torsion_atom_site_label_4
_geom_torsion_site_symmetry_4
_geom_torsion
N1 C1 C2 C3 . -0.4(4)
C1 C2 C3 C4 . -3.4(3)
C1 C2 C3 C6 . 171.6(2)
C2 C3 C4 C5 . 4.1(3)
C6 C3 C4 C5 . -170.9(2)
C3 C4 C5 N1 . -1.0(4)
C4 C3 C6 C10 . 28.6(3)
C2 C3 C6 C10 . -146.2(2)
C4 C3 C6 C7 . -155.5(2)
C2 C3 C6 C7 . 29.7(3)
C10 C6 C7 N2 . 2.4(3)
C3 C6 C7 N2 . -173.6(2)
N2 C8 C9 C10 . 1.3(3)
N2 C8 C9 C11 . -177.5(2)
C8 C9 C10 C6 . -0.1(3)
C11 C9 C10 C6 . 178.6(2)
C7 C6 C10 C9 . -1.6(3)
C3 C6 C10 C9 . 174.5(2)
C10 C9 C11 N3 . -147.1(2)
C8 C9 C11 N3 . 31.6(3)
C10 C9 C11 N5 . 30.4(3)
C8 C9 C11 N5 . -150.9(2)
N4 C12 C13 C17 . 137.4(2)
N5 C12 C13 C17 . -38.7(3)
N4 C12 C13 C14 . -40.2(3)
N5 C12 C13 C14 . 143.7(2)
C17 C13 C14 N7 . -1.2(3)
C12 C13 C14 N7 . 176.5(2)
N7 C15 C16 C17 . -1.6(3)
N7 C15 C16 C18 . 179.5(2)
C14 C13 C17 C16 . 0.1(3)
C12 C13 C17 C16 . -177.5(2)
C15 C16 C17 C13 . 1.1(3)
C18 C16 C17 C13 . -179.96(19)
C15 C16 C18 C19 . -25.7(3)
C17 C16 C18 C19 . 155.5(2)
C15 C16 C18 C22 . 154.8(2)
C17 C16 C18 C22 . -24.1(3)
C22 C18 C19 C20 . -0.1(3)
C16 C18 C19 C20 . -179.7(2)
C18 C19 C20 N8 . 0.2(4)
N8 C21 C22 C18 . 0.1(3)
C19 C18 C22 C21 . 0.0(3)
C16 C18 C22 C21 . 179.5(2)
C2 C1 N1 C5 . 3.6(4)
C2 C1 N1 Co1 . -165.01(19)
C4 C5 N1 C1 . -2.8(3)
C4 C5 N1 Co1 . 165.58(19)
C9 C8 N2 C7 . -0.5(3)
C6 C7 N2 C8 . -1.4(3)
N5 C11 N3 N4 . 0.5(3)
C9 C11 N3 N4 . 178.3(2)
N5 C12 N4 N3 . -0.2(2)
C13 C12 N4 N3 . -176.9(2)
C11 N3 N4 C12 . -0.2(2)
N4 C12 N5 C11 . 0.5(3)
C13 C12 N5 C11 . 177.1(2)
N4 C12 N5 N6 . 163.3(2)
C13 C12 N5 N6 . -20.1(4)
N3 C11 N5 C12 . -0.6(3)
C9 C11 N5 C12 . -178.4(2)
N3 C11 N5 N6 . -164.4(2)
C9 C11 N5 N6 . 17.8(3)
C13 C14 N7 C15 . 0.8(3)
C16 C15 N7 C14 . 0.6(3)
C19 C20 N8 C21 . -0.2(3)
C19 C20 N8 Co1 2_645 177.86(17)
C22 C21 N8 C20 . 0.0(3)
C22 C21 N8 Co1 2_645 -178.00(17)

_cod_database_fobs_code 2020811
